data_7018347
loop_
_publ_author_name
'Wang, Qin'
'Tang, Kuanzhen'
'Jin, Xiaojie'
'Huang, Xiaoguang'
'Liu, Weisheng'
'Yao, Xiaojun'
'Tang, Yu'

_publ_section_title
;
 Lanthanide complexes assembled from two flexible amide-type tripodal
 ligands: terminal groups effect on photoluminescence behavior.
;
_journal_issue 12
_journal_name_full 'Dalton transactions (Cambridge, England : 2003)'
_journal_page_first 3431
_journal_page_last 3438
_journal_paper_doi 10.1039/c2dt11761d
_journal_volume 41
_journal_year 2012
_chemical_formula_sum 'C39 H36 N7 O12 Tb'
_chemical_formula_weight 953.67
_chemical_name_systematic
;
?
;
_space_group_IT_number 14
_symmetry_cell_setting monoclinic
_symmetry_space_group_name_Hall '-P 2ybc'
_symmetry_space_group_name_H-M 'P 1 21/c 1'
_atom_sites_solution_hydrogens geom
_atom_sites_solution_primary direct
_atom_sites_solution_secondary difmap
_audit_creation_method SHELXL-97
_cell_angle_alpha 90.00
_cell_angle_beta 104.397(2)
_cell_angle_gamma 90.00
_cell_formula_units_Z 4
_cell_length_a 20.146(4)
_cell_length_b 16.719(4)
_cell_length_c 14.240(3)
_cell_measurement_reflns_used 6773
_cell_measurement_temperature 296(2)
_cell_measurement_theta_max 22.36
_cell_measurement_theta_min 2.35
_cell_volume 4645.7(17)
_computing_cell_refinement 'Bruker SAINT'
_computing_data_collection 'Bruker APEX2'
_computing_data_reduction 'Bruker SAINT'
_computing_molecular_graphics 'Bruker SHELXTL'
_computing_publication_material 'Bruker SHELXTL'
_computing_structure_refinement 'SHELXL-97 (Sheldrick, 2008)'
_computing_structure_solution 'SHELXS-97 (Sheldrick, 2008)'
_diffrn_ambient_temperature 296(2)
_diffrn_measured_fraction_theta_full 0.998
_diffrn_measured_fraction_theta_max 0.998
_diffrn_measurement_device_type 'Bruker APEX-II CCD'
_diffrn_measurement_method '\f and \w scans'
_diffrn_radiation_monochromator graphite
_diffrn_radiation_source 'fine-focus sealed tube'
_diffrn_radiation_type MoK\a
_diffrn_radiation_wavelength 0.71073
_diffrn_reflns_av_R_equivalents 0.0564
_diffrn_reflns_av_sigmaI/netI 0.0569
_diffrn_reflns_limit_h_max 24
_diffrn_reflns_limit_h_min -24
_diffrn_reflns_limit_k_max 20
_diffrn_reflns_limit_k_min -20
_diffrn_reflns_limit_l_max 17
_diffrn_reflns_limit_l_min -17
_diffrn_reflns_number 33230
_diffrn_reflns_theta_full 25.50
_diffrn_reflns_theta_max 25.50
_diffrn_reflns_theta_min 2.09
_exptl_absorpt_coefficient_mu 1.584
_exptl_absorpt_correction_T_max 0.6654
_exptl_absorpt_correction_T_min 0.6311
_exptl_absorpt_correction_type multi-scan
_exptl_absorpt_process_details SADABS
_exptl_crystal_colour colorless
_exptl_crystal_density_diffrn 1.364
_exptl_crystal_density_method 'not measured'
_exptl_crystal_description block
_exptl_crystal_F_000 1920
_exptl_crystal_size_max 0.32
_exptl_crystal_size_mid 0.30
_exptl_crystal_size_min 0.28
_platon_squeeze_details
;
;
_refine_diff_density_max 0.812
_refine_diff_density_min -0.673
_refine_diff_density_rms 0.083
_refine_ls_extinction_method none
_refine_ls_goodness_of_fit_ref 1.030
_refine_ls_hydrogen_treatment constr
_refine_ls_matrix_type full
_refine_ls_number_parameters 532
_refine_ls_number_reflns 8630
_refine_ls_number_restraints 66
_refine_ls_restrained_S_all 1.036
_refine_ls_R_factor_all 0.0573
_refine_ls_R_factor_gt 0.0348
_refine_ls_shift/su_max 0.002
_refine_ls_shift/su_mean 0.000
_refine_ls_structure_factor_coef Fsqd
_refine_ls_weighting_details 'calc w=1/[\s^2^(Fo^2^)+(0.0377P)^2^+0.0000P] where P=(Fo^2^+2Fc^2^)/3'
_refine_ls_weighting_scheme calc
_refine_ls_wR_factor_gt 0.0811
_refine_ls_wR_factor_ref 0.0870
_reflns_number_gt 6109
_reflns_number_total 8630
_reflns_threshold_expression >2sigma(I)
_cod_data_source_file c2dt11761d.txt
_cod_data_source_block p21c_2
_cod_depositor_comments
;
The following automatic conversions were performed:

'_symmetry_cell_setting' value 'Monoclinic' changed to 'monoclinic'
according to /home/saulius/struct/CIF-dictionaries/cif_core.dic
dictionary named 'cif_core.dic' version 2.4.1 from 2010-06-29.

Automatic conversion script
Id: cif_fix_values 1715 2011-07-08 13:25:40Z adriana 
;
_cod_original_sg_symbol_H-M P2(1)/c
_cod_database_code 7018347

loop_
_symmetry_equiv_pos_as_xyz
'x, y, z'
'-x, y+1/2, -z+1/2'
'-x, -y, -z'
'x, -y-1/2, z-1/2'

loop_
_atom_site_label
_atom_site_type_symbol
_atom_site_fract_x
_atom_site_fract_y
_atom_site_fract_z
_atom_site_U_iso_or_equiv
_atom_site_adp_type
_atom_site_occupancy
_atom_site_symmetry_multiplicity
_atom_site_calc_flag
_atom_site_refinement_flags
Tb1 Tb 0.510166(10) 0.840560(10) 0.264294(14) 0.03443(8) Uani 1 1 d .
C1 C 0.5055(2) 0.6686(2) 0.1308(3) 0.0358(10) Uani 1 1 d .
H1A H 0.5053 0.6110 0.1234 0.043 Uiso 1 1 calc R
H1B H 0.5262 0.6919 0.0825 0.043 Uiso 1 1 calc R
C2 C 0.4337(2) 0.6981(2) 0.1153(3) 0.0338(9) Uani 1 1 d .
C3 C 0.3143(2) 0.6750(2) 0.0263(3) 0.0457(11) Uani 1 1 d .
H3A H 0.3000 0.6775 -0.0439 0.055 Uiso 1 1 calc R
H3B H 0.3073 0.7275 0.0512 0.055 Uiso 1 1 calc R
C4 C 0.2695(2) 0.6144(2) 0.0623(3) 0.0385(10) Uani 1 1 d .
C5 C 0.2973(2) 0.5573(2) 0.1271(3) 0.0458(11) Uani 1 1 d .
H5 H 0.3447 0.5545 0.1499 0.055 Uiso 1 1 calc R
C6 C 0.2561(3) 0.5019(3) 0.1609(3) 0.0586(13) Uani 1 1 d .
H6 H 0.2761 0.4632 0.2060 0.070 Uiso 1 1 calc R
C7 C 0.1880(3) 0.5050(3) 0.1282(4) 0.0683(15) Uani 1 1 d .
H7 H 0.1609 0.4679 0.1501 0.082 Uiso 1 1 calc R
C8 C 0.1570(3) 0.5633(3) 0.0614(4) 0.0596(13) Uani 1 1 d .
C9 C 0.0862(3) 0.5683(4) 0.0286(5) 0.096(2) Uani 1 1 d .
H9 H 0.0589 0.5323 0.0521 0.115 Uiso 1 1 calc R
C10 C 0.0557(3) 0.6248(5) -0.0374(6) 0.116(3) Uani 1 1 d .
H10 H 0.0082 0.6270 -0.0587 0.139 Uiso 1 1 calc R
C11 C 0.0959(3) 0.6789(4) -0.0725(5) 0.097(2) Uani 1 1 d .
H11 H 0.0754 0.7173 -0.1176 0.116 Uiso 1 1 calc R
C12 C 0.1648(3) 0.6759(3) -0.0411(4) 0.0696(15) Uani 1 1 d .
H12 H 0.1910 0.7127 -0.0651 0.083 Uiso 1 1 calc R
C13 C 0.1979(2) 0.6186(3) 0.0268(3) 0.0461(11) Uani 1 1 d .
C14 C 0.5299(2) 0.6356(2) 0.3030(3) 0.0408(10) Uani 1 1 d .
H14A H 0.5711 0.6269 0.3542 0.049 Uiso 1 1 calc R
H14B H 0.5148 0.5842 0.2737 0.049 Uiso 1 1 calc R
C15 C 0.4751(2) 0.6705(2) 0.3457(3) 0.0352(9) Uani 1 1 d .
C16 C 0.3892(2) 0.6455(2) 0.4361(3) 0.0467(11) Uani 1 1 d .
H16A H 0.3960 0.7022 0.4494 0.056 Uiso 1 1 calc R
H16B H 0.4054 0.6174 0.4971 0.056 Uiso 1 1 calc R
C17 C 0.3124(3) 0.6301(3) 0.3991(4) 0.0553(13) Uani 1 1 d .
C18 C 0.2833(3) 0.5715(3) 0.4452(4) 0.0748(16) Uani 1 1 d .
H18 H 0.3108 0.5406 0.4939 0.090 Uiso 1 1 calc R
C19 C 0.2108(4) 0.5588(4) 0.4177(6) 0.109(3) Uani 1 1 d .
H19 H 0.1915 0.5194 0.4486 0.130 Uiso 1 1 calc R
C20 C 0.1694(4) 0.6044(4) 0.3455(6) 0.100(2) Uani 1 1 d .
H20 H 0.1224 0.5953 0.3277 0.119 Uiso 1 1 calc R
C21 C 0.1975(3) 0.6633(4) 0.3000(5) 0.0741(17) Uani 1 1 d .
C22 C 0.1551(4) 0.7094(5) 0.2298(6) 0.097(2) Uani 1 1 d .
H22 H 0.1083 0.6990 0.2125 0.116 Uiso 1 1 calc R
C23 C 0.1807(4) 0.7699(5) 0.1852(5) 0.106(2) Uani 1 1 d .
H23 H 0.1515 0.8009 0.1383 0.127 Uiso 1 1 calc R
C24 C 0.2523(3) 0.7853(4) 0.2111(4) 0.0818(17) Uani 1 1 d .
H24 H 0.2700 0.8270 0.1815 0.098 Uiso 1 1 calc R
C25 C 0.2954(3) 0.7395(3) 0.2791(4) 0.0585(13) Uani 1 1 d .
H25 H 0.3423 0.7494 0.2945 0.070 Uiso 1 1 calc R
C26 C 0.2694(3) 0.6774(3) 0.3259(4) 0.0608(14) Uani 1 1 d .
C27 C 0.6193(2) 0.6895(2) 0.2322(3) 0.0422(10) Uani 1 1 d .
H27A H 0.6264 0.7048 0.1697 0.051 Uiso 1 1 calc R
H27B H 0.6375 0.6360 0.2473 0.051 Uiso 1 1 calc R
C28 C 0.6562(2) 0.7469(3) 0.3085(3) 0.0457(11) Uani 1 1 d .
C29 C 0.7641(3) 0.7831(3) 0.4247(4) 0.0707(15) Uani 1 1 d .
H29A H 0.7402 0.8330 0.4278 0.085 Uiso 1 1 calc R
H29B H 0.8055 0.7953 0.4044 0.085 Uiso 1 1 calc R
C30 C 0.7835(3) 0.7456(3) 0.5250(4) 0.0577(13) Uani 1 1 d U
C31 C 0.7487(3) 0.6831(3) 0.5486(4) 0.0892(19) Uani 1 1 d U
H31 H 0.7106 0.6631 0.5037 0.107 Uiso 1 1 calc R
C32 C 0.7699(5) 0.6479(4) 0.6411(5) 0.124(3) Uani 1 1 d U
H32 H 0.7456 0.6045 0.6563 0.149 Uiso 1 1 calc R
C33 C 0.8224(5) 0.6747(4) 0.7056(5) 0.115(3) Uani 1 1 d U
H33 H 0.8352 0.6499 0.7659 0.138 Uiso 1 1 calc R
C34 C 0.8604(4) 0.7402(4) 0.6866(4) 0.0804(17) Uani 1 1 d U
C35 C 0.9158(4) 0.7720(5) 0.7528(5) 0.113(2) Uani 1 1 d U
H35 H 0.9296 0.7478 0.8133 0.136 Uiso 1 1 calc R
C36 C 0.9511(4) 0.8359(6) 0.7351(6) 0.121(3) Uani 1 1 d U
H36 H 0.9884 0.8548 0.7823 0.145 Uiso 1 1 calc R
C37 C 0.9311(3) 0.8737(5) 0.6444(5) 0.115(2) Uani 1 1 d U
H37 H 0.9545 0.9184 0.6307 0.138 Uiso 1 1 calc R
C38 C 0.8773(3) 0.8440(4) 0.5777(4) 0.0812(17) Uani 1 1 d U
H38 H 0.8644 0.8693 0.5177 0.097 Uiso 1 1 calc R
C39 C 0.8396(3) 0.7773(3) 0.5938(4) 0.0599(13) Uani 1 1 d U
N1 N 0.54583(16) 0.69021(18) 0.2278(2) 0.0338(8) Uani 1 1 d .
N2 N 0.43189(17) 0.62148(19) 0.3709(2) 0.0388(8) Uani 1 1 d .
H2 H 0.4284 0.5735 0.3485 0.047 Uiso 1 1 calc R
N3 N 0.38624(17) 0.65563(18) 0.0554(2) 0.0411(8) Uani 1 1 d .
H3 H 0.3993 0.6128 0.0317 0.049 Uiso 1 1 calc R
N4 N 0.7205(2) 0.7311(2) 0.3524(3) 0.0613(11) Uani 1 1 d .
H4 H 0.7380 0.6874 0.3376 0.074 Uiso 1 1 calc R
N5 N 0.3914(2) 0.9416(2) 0.2207(3) 0.0593(11) Uani 1 1 d .
N6 N 0.55597(19) 0.9474(2) 0.4333(3) 0.0439(9) Uani 1 1 d .
N7 N 0.56824(18) 0.9031(2) 0.1042(3) 0.0456(9) Uani 1 1 d .
O1 O 0.42181(13) 0.76107(15) 0.15517(18) 0.0370(7) Uani 1 1 d .
O2 O 0.47564(14) 0.74425(15) 0.36112(19) 0.0422(7) Uani 1 1 d .
O3 O 0.62698(15) 0.80854(18) 0.3266(2) 0.0522(8) Uani 1 1 d .
O4 O 0.40339(17) 0.89477(19) 0.2942(3) 0.0599(9) Uani 1 1 d .
O5 O 0.43274(16) 0.93893(17) 0.1678(2) 0.0506(8) Uani 1 1 d .
O6 O 0.34237(19) 0.9865(2) 0.2038(3) 0.0963(13) Uani 1 1 d .
O7 O 0.54510(19) 0.87438(18) 0.4420(2) 0.0656(10) Uani 1 1 d .
O8 O 0.54334(15) 0.97373(15) 0.34721(19) 0.0448(7) Uani 1 1 d .
O9 O 0.57754(17) 0.99085(17) 0.5039(2) 0.0576(9) Uani 1 1 d .
O10 O 0.57618(16) 0.94475(17) 0.1801(2) 0.0516(8) Uani 1 1 d .
O11 O 0.54134(15) 0.83480(16) 0.1064(2) 0.0488(8) Uani 1 1 d .
O12 O 0.5845(2) 0.9273(2) 0.0325(2) 0.0793(12) Uani 1 1 d .

loop_
_atom_site_aniso_label
_atom_site_aniso_U_11
_atom_site_aniso_U_22
_atom_site_aniso_U_33
_atom_site_aniso_U_23
_atom_site_aniso_U_13
_atom_site_aniso_U_12
Tb1 0.05223(14) 0.01955(11) 0.03359(12) -0.00259(9) 0.01457(9) -0.00145(9)
C1 0.051(3) 0.022(2) 0.036(2) -0.0057(17) 0.013(2) -0.0041(18)
C2 0.049(3) 0.025(2) 0.028(2) 0.0017(18) 0.011(2) -0.0051(19)
C3 0.050(3) 0.042(3) 0.042(3) 0.004(2) 0.006(2) -0.005(2)
C4 0.051(3) 0.031(2) 0.033(2) -0.0008(19) 0.010(2) -0.002(2)
C5 0.055(3) 0.041(3) 0.039(3) -0.003(2) 0.006(2) 0.001(2)
C6 0.079(4) 0.042(3) 0.058(3) 0.009(2) 0.022(3) -0.002(3)
C7 0.084(4) 0.049(3) 0.078(4) 0.009(3) 0.031(3) -0.015(3)
C8 0.048(3) 0.057(3) 0.073(4) -0.001(3) 0.013(3) -0.011(3)
C9 0.083(5) 0.086(5) 0.118(6) 0.019(4) 0.025(4) -0.022(4)
C10 0.050(4) 0.130(6) 0.162(7) 0.033(6) 0.015(4) -0.008(4)
C11 0.069(4) 0.102(5) 0.111(5) 0.040(4) 0.005(4) 0.011(4)
C12 0.054(3) 0.069(4) 0.081(4) 0.018(3) 0.010(3) 0.000(3)
C13 0.048(3) 0.038(3) 0.052(3) 0.001(2) 0.009(2) 0.001(2)
C14 0.061(3) 0.024(2) 0.039(2) 0.0014(18) 0.015(2) 0.002(2)
C15 0.048(3) 0.027(2) 0.028(2) 0.0025(17) 0.004(2) -0.0014(19)
C16 0.060(3) 0.037(3) 0.046(3) -0.002(2) 0.021(2) 0.000(2)
C17 0.065(3) 0.038(3) 0.066(3) -0.017(2) 0.023(3) -0.004(2)
C18 0.085(4) 0.046(3) 0.103(4) -0.006(3) 0.040(4) -0.016(3)
C19 0.095(5) 0.080(5) 0.177(8) -0.034(5) 0.083(6) -0.040(4)
C20 0.068(5) 0.085(5) 0.144(7) -0.024(5) 0.025(5) -0.012(4)
C21 0.051(3) 0.070(4) 0.102(5) -0.037(4) 0.018(3) -0.005(3)
C22 0.071(5) 0.100(6) 0.117(6) -0.041(5) 0.018(5) 0.005(4)
C23 0.096(6) 0.107(6) 0.101(6) -0.024(5) -0.002(5) 0.034(5)
C24 0.086(5) 0.079(4) 0.078(4) -0.015(4) 0.014(4) 0.010(4)
C25 0.072(4) 0.051(3) 0.054(3) -0.008(3) 0.020(3) 0.001(3)
C26 0.062(3) 0.052(3) 0.072(4) -0.028(3) 0.022(3) -0.001(3)
C27 0.044(3) 0.033(2) 0.050(3) -0.003(2) 0.013(2) -0.0004(19)
C28 0.054(3) 0.038(3) 0.044(3) 0.005(2) 0.010(2) -0.003(2)
C29 0.058(3) 0.066(4) 0.074(4) 0.007(3) -0.009(3) -0.021(3)
C30 0.066(3) 0.048(3) 0.058(3) 0.004(2) 0.014(3) 0.001(3)
C31 0.131(5) 0.070(4) 0.073(4) -0.001(3) 0.039(4) -0.029(4)
C32 0.236(9) 0.073(5) 0.077(5) 0.005(4) 0.063(5) -0.041(5)
C33 0.217(8) 0.069(5) 0.055(4) 0.012(3) 0.029(5) 0.006(5)
C34 0.106(5) 0.079(4) 0.052(4) -0.001(3) 0.012(3) 0.026(4)
C35 0.117(6) 0.141(7) 0.064(4) -0.001(5) -0.008(5) 0.045(5)
C36 0.070(5) 0.182(8) 0.095(6) -0.020(6) -0.009(4) 0.002(5)
C37 0.077(5) 0.181(7) 0.079(5) -0.012(5) 0.006(4) -0.042(5)
C38 0.063(4) 0.115(5) 0.060(4) 0.006(3) 0.003(3) -0.018(3)
C39 0.053(3) 0.070(4) 0.057(3) 0.007(3) 0.013(3) 0.009(3)
N1 0.041(2) 0.0237(17) 0.037(2) -0.0022(15) 0.0107(17) 0.0001(14)
N2 0.056(2) 0.0205(17) 0.041(2) -0.0020(15) 0.0133(18) -0.0037(16)
N3 0.047(2) 0.0281(19) 0.046(2) -0.0123(17) 0.0075(18) -0.0031(17)
N4 0.053(3) 0.050(3) 0.072(3) -0.002(2) 0.000(2) 0.000(2)
N5 0.060(3) 0.032(2) 0.083(3) -0.013(2) 0.012(3) 0.004(2)
N6 0.062(2) 0.035(2) 0.040(2) -0.0068(18) 0.021(2) -0.0051(18)
N7 0.058(2) 0.039(2) 0.040(2) -0.0019(18) 0.014(2) -0.0042(18)
O1 0.0454(17) 0.0267(15) 0.0394(16) -0.0083(12) 0.0113(14) 0.0004(12)
O2 0.070(2) 0.0188(15) 0.0429(17) -0.0036(12) 0.0240(16) -0.0038(13)
O3 0.057(2) 0.0374(18) 0.058(2) -0.0091(15) 0.0056(17) -0.0009(15)
O4 0.068(2) 0.044(2) 0.076(2) -0.0102(18) 0.034(2) -0.0014(17)
O5 0.058(2) 0.0388(18) 0.055(2) 0.0000(15) 0.0154(17) 0.0012(15)
O6 0.071(3) 0.068(3) 0.150(4) 0.004(3) 0.029(3) 0.032(2)
O7 0.135(3) 0.0254(16) 0.0441(19) -0.0025(14) 0.037(2) -0.0168(19)
O8 0.073(2) 0.0302(16) 0.0303(16) 0.0030(13) 0.0108(15) -0.0058(14)
O9 0.093(3) 0.0399(19) 0.0385(18) -0.0150(15) 0.0139(17) -0.0136(17)
O10 0.078(2) 0.0352(17) 0.0445(19) -0.0080(14) 0.0218(17) -0.0090(15)
O11 0.072(2) 0.0285(17) 0.0495(18) -0.0058(14) 0.0219(17) -0.0120(15)
O12 0.125(3) 0.073(3) 0.051(2) -0.0011(18) 0.044(2) -0.036(2)

loop_
_atom_type_symbol
_atom_type_description
_atom_type_scat_dispersion_real
_atom_type_scat_dispersion_imag
_atom_type_scat_source
C C 0.0033 0.0016 'International Tables Vol C Tables 4.2.6.8 and 6.1.1.4'
H H 0.0000 0.0000 'International Tables Vol C Tables 4.2.6.8 and 6.1.1.4'
N N 0.0061 0.0033 'International Tables Vol C Tables 4.2.6.8 and 6.1.1.4'
O O 0.0106 0.0060 'International Tables Vol C Tables 4.2.6.8 and 6.1.1.4'
Tb Tb -0.1723 4.1537 'International Tables Vol C Tables 4.2.6.8 and 6.1.1.4'

loop_
_geom_angle_atom_site_label_1
_geom_angle_atom_site_label_2
_geom_angle_atom_site_label_3
_geom_angle
O2 Tb1 O3 92.14(10)
O2 Tb1 O5 123.67(10)
O3 Tb1 O5 143.31(10)
O2 Tb1 O1 73.96(9)
O3 Tb1 O1 128.02(9)
O5 Tb1 O1 75.28(10)
O2 Tb1 O4 75.57(11)
O3 Tb1 O4 148.10(11)
O5 Tb1 O4 52.21(11)
O1 Tb1 O4 77.35(10)
O2 Tb1 O11 133.44(9)
O3 Tb1 O11 83.02(10)
O5 Tb1 O11 77.65(10)
O1 Tb1 O11 73.22(9)
O4 Tb1 O11 126.76(11)
O2 Tb1 O7 67.11(9)
O3 Tb1 O7 70.72(11)
O5 Tb1 O7 113.24(10)
O1 Tb1 O7 137.63(9)
O4 Tb1 O7 77.39(12)
O11 Tb1 O7 148.12(11)
O2 Tb1 O8 114.45(9)
O3 Tb1 O8 84.33(10)
O5 Tb1 O8 74.20(9)
O1 Tb1 O8 147.25(9)
O4 Tb1 O8 74.74(10)
O11 Tb1 O8 111.09(9)
O7 Tb1 O8 50.05(9)
O2 Tb1 O10 167.46(10)
O3 Tb1 O10 75.74(10)
O5 Tb1 O10 67.98(10)
O1 Tb1 O10 115.95(9)
O4 Tb1 O10 113.17(10)
O11 Tb1 O10 49.29(9)
O7 Tb1 O10 105.11(9)
O8 Tb1 O10 61.90(9)
O2 Tb1 N1 66.69(9)
O3 Tb1 N1 64.73(10)
O5 Tb1 N1 133.01(10)
O1 Tb1 N1 63.78(9)
O4 Tb1 N1 131.33(10)
O11 Tb1 N1 69.54(9)
O7 Tb1 N1 112.41(10)
O8 Tb1 N1 148.95(10)
O10 Tb1 N1 109.71(9)
O2 Tb1 N5 100.31(12)
O3 Tb1 N5 156.19(11)
O5 Tb1 N5 25.78(11)
O1 Tb1 N5 75.30(10)
O4 Tb1 N5 26.44(11)
O11 Tb1 N5 102.25(12)
O7 Tb1 N5 95.44(12)
O8 Tb1 N5 72.06(10)
O10 Tb1 N5 90.02(12)
N1 Tb1 N5 138.97(10)
O2 Tb1 N6 90.84(9)
O3 Tb1 N6 75.57(10)
O5 Tb1 N6 94.45(10)
O1 Tb1 N6 151.30(9)
O4 Tb1 N6 75.31(10)
O11 Tb1 N6 131.54(9)
O7 Tb1 N6 24.85(9)
O8 Tb1 N6 25.22(8)
O10 Tb1 N6 83.15(9)
N1 Tb1 N6 132.49(10)
N5 Tb1 N6 83.96(11)
N1 C1 C2 110.5(3)
N1 C1 H1A 109.6
C2 C1 H1A 109.6
N1 C1 H1B 109.6
C2 C1 H1B 109.6
H1A C1 H1B 108.1
O1 C2 N3 124.0(4)
O1 C2 C1 120.0(3)
N3 C2 C1 116.0(3)
N3 C3 C4 112.9(3)
N3 C3 H3A 109.0
C4 C3 H3A 109.0
N3 C3 H3B 109.0
C4 C3 H3B 109.0
H3A C3 H3B 107.8
C5 C4 C13 119.7(4)
C5 C4 C3 121.4(4)
C13 C4 C3 119.0(4)
C4 C5 C6 121.4(4)
C4 C5 H5 119.3
C6 C5 H5 119.3
C7 C6 C5 119.8(5)
C7 C6 H6 120.1
C5 C6 H6 120.1
C6 C7 C8 120.8(5)
C6 C7 H7 119.6
C8 C7 H7 119.6
C9 C8 C7 121.3(5)
C9 C8 C13 119.0(5)
C7 C8 C13 119.7(5)
C10 C9 C8 121.5(6)
C10 C9 H9 119.3
C8 C9 H9 119.3
C9 C10 C11 119.7(6)
C9 C10 H10 120.2
C11 C10 H10 120.2
C12 C11 C10 120.1(6)
C12 C11 H11 120.0
C10 C11 H11 120.0
C11 C12 C13 121.8(5)
C11 C12 H12 119.1
C13 C12 H12 119.1
C8 C13 C12 118.0(4)
C8 C13 C4 118.6(4)
C12 C13 C4 123.4(4)
N1 C14 C15 111.1(3)
N1 C14 H14A 109.4
C15 C14 H14A 109.4
N1 C14 H14B 109.4
C15 C14 H14B 109.4
H14A C14 H14B 108.0
O2 C15 N2 123.1(4)
O2 C15 C14 118.5(4)
N2 C15 C14 118.2(4)
N2 C16 C17 116.0(4)
N2 C16 H16A 108.3
C17 C16 H16A 108.3
N2 C16 H16B 108.3
C17 C16 H16B 108.3
H16A C16 H16B 107.4
C18 C17 C26 119.3(5)
C18 C17 C16 117.8(5)
C26 C17 C16 122.7(4)
C17 C18 C19 119.9(6)
C17 C18 H18 120.1
C19 C18 H18 120.1
C20 C19 C18 120.5(6)
C20 C19 H19 119.7
C18 C19 H19 119.7
C19 C20 C21 120.2(7)
C19 C20 H20 119.9
C21 C20 H20 119.9
C22 C21 C20 119.3(6)
C22 C21 C26 120.2(6)
C20 C21 C26 120.5(7)
C23 C22 C21 121.1(7)
C23 C22 H22 119.5
C21 C22 H22 119.5
C22 C23 C24 119.4(7)
C22 C23 H23 120.3
C24 C23 H23 120.3
C25 C24 C23 120.5(6)
C25 C24 H24 119.8
C23 C24 H24 119.8
C24 C25 C26 120.4(5)
C24 C25 H25 119.8
C26 C25 H25 119.8
C25 C26 C21 118.4(6)
C25 C26 C17 122.0(5)
C21 C26 C17 119.6(6)
N1 C27 C28 109.8(3)
N1 C27 H27A 109.7
C28 C27 H27A 109.7
N1 C27 H27B 109.7
C28 C27 H27B 109.7
H27A C27 H27B 108.2
O3 C28 N4 121.9(4)
O3 C28 C27 120.2(4)
N4 C28 C27 117.8(4)
N4 C29 C30 112.8(4)
N4 C29 H29A 109.0
C30 C29 H29A 109.0
N4 C29 H29B 109.0
C30 C29 H29B 109.0
H29A C29 H29B 107.8
C31 C30 C39 119.8(5)
C31 C30 C29 121.7(5)
C39 C30 C29 118.4(4)
C30 C31 C32 120.1(6)
C30 C31 H31 119.9
C32 C31 H31 119.9
C33 C32 C31 121.5(7)
C33 C32 H32 119.3
C31 C32 H32 119.3
C32 C33 C34 121.5(7)
C32 C33 H33 119.2
C34 C33 H33 119.2
C35 C34 C33 124.0(7)
C35 C34 C39 117.9(7)
C33 C34 C39 118.1(6)
C36 C35 C34 123.9(8)
C36 C35 H35 118.0
C34 C35 H35 118.0
C35 C36 C37 119.1(7)
C35 C36 H36 120.4
C37 C36 H36 120.4
C38 C37 C36 118.7(7)
C38 C37 H37 120.7
C36 C37 H37 120.7
C37 C38 C39 123.6(6)
C37 C38 H38 118.2
C39 C38 H38 118.2
C38 C39 C30 124.2(5)
C38 C39 C34 116.9(6)
C30 C39 C34 118.9(5)
C27 N1 C1 110.9(3)
C27 N1 C14 111.0(3)
C1 N1 C14 110.9(3)
C27 N1 Tb1 108.2(2)
C1 N1 Tb1 107.4(2)
C14 N1 Tb1 108.4(2)
C15 N2 C16 122.4(3)
C15 N2 H2 118.8
C16 N2 H2 118.8
C2 N3 C3 125.5(3)
C2 N3 H3 117.3
C3 N3 H3 117.3
C28 N4 C29 124.2(4)
C28 N4 H4 117.9
C29 N4 H4 117.9
O6 N5 O5 122.1(5)
O6 N5 O4 121.2(5)
O5 N5 O4 116.8(4)
O6 N5 Tb1 177.9(3)
O5 N5 Tb1 57.8(2)
O4 N5 Tb1 59.0(2)
O9 N6 O7 121.9(4)
O9 N6 O8 122.1(3)
O7 N6 O8 115.9(3)
O9 N6 Tb1 177.5(3)
O7 N6 Tb1 57.64(19)
O8 N6 Tb1 58.35(18)
O12 N7 O10 122.2(4)
O12 N7 O11 121.8(4)
O10 N7 O11 116.1(3)
C2 O1 Tb1 123.8(2)
C15 O2 Tb1 124.5(2)
C28 O3 Tb1 126.1(3)
N5 O4 Tb1 94.5(3)
N5 O5 Tb1 96.4(3)
N6 O7 Tb1 97.5(2)
N6 O8 Tb1 96.4(2)
N7 O10 Tb1 93.1(2)
N7 O11 Tb1 101.1(2)

loop_
_geom_bond_atom_site_label_1
_geom_bond_atom_site_label_2
_geom_bond_distance
Tb1 O2 2.335(3)
Tb1 O3 2.361(3)
Tb1 O5 2.441(3)
Tb1 O1 2.444(3)
Tb1 O4 2.467(3)
Tb1 O11 2.483(3)
Tb1 O7 2.517(3)
Tb1 O8 2.531(3)
Tb1 O10 2.652(3)
Tb1 N1 2.700(3)
Tb1 N5 2.868(4)
Tb1 N6 2.954(4)
C1 N1 1.463(5)
C1 C2 1.491(5)
C1 H1A 0.9700
C1 H1B 0.9700
C2 O1 1.248(4)
C2 N3 1.318(5)
C3 N3 1.442(5)
C3 C4 1.527(5)
C3 H3A 0.9700
C3 H3B 0.9700
C4 C5 1.350(5)
C4 C13 1.406(6)
C5 C6 1.406(6)
C5 H5 0.9300
C6 C7 1.335(7)
C6 H6 0.9300
C7 C8 1.395(7)
C7 H7 0.9300
C8 C9 1.389(7)
C8 C13 1.408(6)
C9 C10 1.366(8)
C9 H9 0.9300
C10 C11 1.389(8)
C10 H10 0.9300
C11 C12 1.348(7)
C11 H11 0.9300
C12 C13 1.407(6)
C12 H12 0.9300
C14 N1 1.501(5)
C14 C15 1.505(6)
C14 H14A 0.9700
C14 H14B 0.9700
C15 O2 1.252(4)
C15 N2 1.309(5)
C16 N2 1.470(5)
C16 C17 1.527(6)
C16 H16A 0.9700
C16 H16B 0.9700
C17 C18 1.387(7)
C17 C26 1.419(7)
C18 C19 1.430(8)
C18 H18 0.9300
C19 C20 1.381(9)
C19 H19 0.9300
C20 C21 1.376(9)
C20 H20 0.9300
C21 C22 1.378(9)
C21 C26 1.422(7)
C22 C23 1.360(9)
C22 H22 0.9300
C23 C24 1.423(8)
C23 H23 0.9300
C24 C25 1.363(7)
C24 H24 0.9300
C25 C26 1.403(7)
C25 H25 0.9300
C27 N1 1.467(5)
C27 C28 1.501(6)
C27 H27A 0.9700
C27 H27B 0.9700
C28 O3 1.245(5)
C28 N4 1.317(5)
C29 N4 1.461(6)
C29 C30 1.519(7)
C29 H29A 0.9700
C29 H29B 0.9700
C30 C31 1.348(7)
C30 C39 1.402(7)
C31 C32 1.409(8)
C31 H31 0.9300
C32 C33 1.297(10)
C32 H32 0.9300
C33 C34 1.399(9)
C33 H33 0.9300
C34 C35 1.376(9)
C34 C39 1.426(7)
C35 C36 1.341(9)
C35 H35 0.9300
C36 C37 1.404(10)
C36 H36 0.9300
C37 C38 1.346(8)
C37 H37 0.9300
C38 C39 1.400(7)
C38 H38 0.9300
N2 H2 0.8600
N3 H3 0.8600
N4 H4 0.8600
N5 O6 1.216(5)
N5 O5 1.255(5)
N5 O4 1.281(5)
N6 O9 1.229(4)
N6 O7 1.252(4)
N6 O8 1.267(4)
N7 O12 1.216(4)
N7 O10 1.263(4)
N7 O11 1.268(4)

loop_
_geom_torsion_atom_site_label_1
_geom_torsion_atom_site_label_2
_geom_torsion_atom_site_label_3
_geom_torsion_atom_site_label_4
_geom_torsion
N1 C1 C2 O1 32.0(5)
N1 C1 C2 N3 -150.5(3)
N3 C3 C4 C5 10.0(6)
N3 C3 C4 C13 -170.1(4)
C13 C4 C5 C6 -0.5(6)
C3 C4 C5 C6 179.4(4)
C4 C5 C6 C7 0.5(7)
C5 C6 C7 C8 -0.7(8)
C6 C7 C8 C9 -178.4(5)
C6 C7 C8 C13 1.1(8)
C7 C8 C9 C10 -179.4(6)
C13 C8 C9 C10 1.0(10)
C8 C9 C10 C11 -0.3(12)
C9 C10 C11 C12 -0.3(12)
C10 C11 C12 C13 0.3(10)
C9 C8 C13 C12 -1.1(8)
C7 C8 C13 C12 179.4(5)
C9 C8 C13 C4 178.4(5)
C7 C8 C13 C4 -1.1(7)
C11 C12 C13 C8 0.5(8)
C11 C12 C13 C4 -179.0(5)
C5 C4 C13 C8 0.9(6)
C3 C4 C13 C8 -179.1(4)
C5 C4 C13 C12 -179.7(4)
C3 C4 C13 C12 0.4(7)
N1 C14 C15 O2 -38.6(5)
N1 C14 C15 N2 145.9(4)
N2 C16 C17 C18 111.0(5)
N2 C16 C17 C26 -74.5(5)
C26 C17 C18 C19 0.9(8)
C16 C17 C18 C19 175.6(5)
C17 C18 C19 C20 -0.1(9)
C18 C19 C20 C21 -0.6(10)
C19 C20 C21 C22 -178.5(6)
C19 C20 C21 C26 0.5(9)
C20 C21 C22 C23 177.8(6)
C26 C21 C22 C23 -1.1(9)
C21 C22 C23 C24 0.5(10)
C22 C23 C24 C25 0.8(9)
C23 C24 C25 C26 -1.3(8)
C24 C25 C26 C21 0.6(7)
C24 C25 C26 C17 -178.1(5)
C22 C21 C26 C25 0.6(7)
C20 C21 C26 C25 -178.4(5)
C22 C21 C26 C17 179.3(5)
C20 C21 C26 C17 0.3(8)
C18 C17 C26 C25 177.6(4)
C16 C17 C26 C25 3.2(7)
C18 C17 C26 C21 -1.0(7)
C16 C17 C26 C21 -175.5(4)
N1 C27 C28 O3 -31.5(5)
N1 C27 C28 N4 150.8(4)
N4 C29 C30 C31 -17.6(8)
N4 C29 C30 C39 161.9(4)
C39 C30 C31 C32 -2.0(9)
C29 C30 C31 C32 177.5(6)
C30 C31 C32 C33 0.6(12)
C31 C32 C33 C34 0.4(13)
C32 C33 C34 C35 178.9(7)
C32 C33 C34 C39 0.2(11)
C33 C34 C35 C36 -178.4(8)
C39 C34 C35 C36 0.3(11)
C34 C35 C36 C37 0.3(13)
C35 C36 C37 C38 -0.6(12)
C36 C37 C38 C39 0.2(11)
C37 C38 C39 C30 -179.9(6)
C37 C38 C39 C34 0.3(9)
C31 C30 C39 C38 -177.3(5)
C29 C30 C39 C38 3.2(8)
C31 C30 C39 C34 2.5(8)
C29 C30 C39 C34 -177.0(5)
C35 C34 C39 C38 -0.6(8)
C33 C34 C39 C38 178.2(6)
C35 C34 C39 C30 179.6(5)
C33 C34 C39 C30 -1.6(8)
C28 C27 N1 C1 152.5(3)
C28 C27 N1 C14 -83.9(4)
C28 C27 N1 Tb1 34.9(4)
C2 C1 N1 C27 -158.8(3)
C2 C1 N1 C14 77.5(4)
C2 C1 N1 Tb1 -40.7(3)
C15 C14 N1 C27 142.6(3)
C15 C14 N1 C1 -93.8(4)
C15 C14 N1 Tb1 23.9(4)
O2 Tb1 N1 C27 -128.2(3)
O3 Tb1 N1 C27 -23.9(2)
O5 Tb1 N1 C27 116.7(2)
O1 Tb1 N1 C27 148.8(3)
O4 Tb1 N1 C27 -170.5(2)
O11 Tb1 N1 C27 68.0(2)
O7 Tb1 N1 C27 -77.7(3)
O8 Tb1 N1 C27 -29.1(3)
O10 Tb1 N1 C27 38.9(3)
N5 Tb1 N1 C27 153.2(3)
N6 Tb1 N1 C27 -60.1(3)
O2 Tb1 N1 C1 112.0(2)
O3 Tb1 N1 C1 -143.6(3)
O5 Tb1 N1 C1 -3.0(3)
O1 Tb1 N1 C1 29.1(2)
O4 Tb1 N1 C1 69.8(3)
O11 Tb1 N1 C1 -51.7(2)
O7 Tb1 N1 C1 162.5(2)
O8 Tb1 N1 C1 -148.9(2)
O10 Tb1 N1 C1 -80.9(2)
N5 Tb1 N1 C1 33.5(3)
N6 Tb1 N1 C1 -179.9(2)
O2 Tb1 N1 C14 -7.8(2)
O3 Tb1 N1 C14 96.6(3)
O5 Tb1 N1 C14 -122.9(2)
O1 Tb1 N1 C14 -90.7(2)
O4 Tb1 N1 C14 -50.1(3)
O11 Tb1 N1 C14 -171.5(3)
O7 Tb1 N1 C14 42.7(3)
O8 Tb1 N1 C14 91.3(3)
O10 Tb1 N1 C14 159.3(2)
N5 Tb1 N1 C14 -86.4(3)
N6 Tb1 N1 C14 60.3(3)
O2 C15 N2 C16 -12.2(6)
C14 C15 N2 C16 163.0(4)
C17 C16 N2 C15 127.5(4)
O1 C2 N3 C3 0.4(6)
C1 C2 N3 C3 -176.9(3)
C4 C3 N3 C2 -114.2(4)
O3 C28 N4 C29 -0.7(7)
C27 C28 N4 C29 176.9(4)
C30 C29 N4 C28 113.5(5)
O2 Tb1 N5 O6 117(11)
O3 Tb1 N5 O6 -3(11)
O5 Tb1 N5 O6 -86(11)
O1 Tb1 N5 O6 -173(11)
O4 Tb1 N5 O6 96(11)
O11 Tb1 N5 O6 -104(11)
O7 Tb1 N5 O6 50(11)
O8 Tb1 N5 O6 5(11)
O10 Tb1 N5 O6 -56(11)
N1 Tb1 N5 O6 -177(100)
N6 Tb1 N5 O6 27(11)
O2 Tb1 N5 O5 -156.8(2)
O3 Tb1 N5 O5 82.8(4)
O1 Tb1 N5 O5 -86.5(2)
O4 Tb1 N5 O5 -177.6(4)
O11 Tb1 N5 O5 -17.8(2)
O7 Tb1 N5 O5 135.6(2)
O8 Tb1 N5 O5 90.7(2)
O10 Tb1 N5 O5 30.4(2)
N1 Tb1 N5 O5 -90.6(3)
N6 Tb1 N5 O5 113.5(2)
O2 Tb1 N5 O4 20.8(3)
O3 Tb1 N5 O4 -99.6(4)
O5 Tb1 N5 O4 177.6(4)
O1 Tb1 N5 O4 91.1(2)
O11 Tb1 N5 O4 159.8(2)
O7 Tb1 N5 O4 -46.8(2)
O8 Tb1 N5 O4 -91.7(2)
O10 Tb1 N5 O4 -152.0(2)
N1 Tb1 N5 O4 87.0(3)
N6 Tb1 N5 O4 -68.9(2)
O2 Tb1 N6 O9 98(6)
O3 Tb1 N6 O9 6(6)
O5 Tb1 N6 O9 -138(6)
O1 Tb1 N6 O9 155(6)
O4 Tb1 N6 O9 173(6)
O11 Tb1 N6 O9 -61(6)
O7 Tb1 N6 O9 81(6)
O8 Tb1 N6 O9 -102(6)
O10 Tb1 N6 O9 -71(6)
N1 Tb1 N6 O9 39(7)
N5 Tb1 N6 O9 -162(6)
O2 Tb1 N6 O7 16.8(3)
O3 Tb1 N6 O7 -75.2(3)
O5 Tb1 N6 O7 140.7(3)
O1 Tb1 N6 O7 73.5(3)
O4 Tb1 N6 O7 91.7(3)
O11 Tb1 N6 O7 -141.9(2)
O8 Tb1 N6 O7 176.9(4)
O10 Tb1 N6 O7 -152.2(3)
N1 Tb1 N6 O7 -41.6(3)
N5 Tb1 N6 O7 117.1(3)
O2 Tb1 N6 O8 -160.1(2)
O3 Tb1 N6 O8 107.9(2)
O5 Tb1 N6 O8 -36.3(2)
O1 Tb1 N6 O8 -103.4(3)
O4 Tb1 N6 O8 -85.3(2)
O11 Tb1 N6 O8 41.2(3)
O7 Tb1 N6 O8 -176.9(4)
O10 Tb1 N6 O8 30.9(2)
N1 Tb1 N6 O8 141.4(2)
N5 Tb1 N6 O8 -59.9(2)
N3 C2 O1 Tb1 -179.1(3)
C1 C2 O1 Tb1 -1.8(5)
O2 Tb1 O1 C2 -87.1(3)
O3 Tb1 O1 C2 -7.2(3)
O5 Tb1 O1 C2 140.7(3)
O4 Tb1 O1 C2 -165.5(3)
O11 Tb1 O1 C2 59.4(3)
O7 Tb1 O1 C2 -110.8(3)
O8 Tb1 O1 C2 162.5(2)
O10 Tb1 O1 C2 84.7(3)
N1 Tb1 O1 C2 -15.6(3)
N5 Tb1 O1 C2 167.4(3)
N6 Tb1 O1 C2 -147.5(3)
N2 C15 O2 Tb1 -150.4(3)
C14 C15 O2 Tb1 34.4(5)
O3 Tb1 O2 C15 -74.9(3)
O5 Tb1 O2 C15 113.5(3)
O1 Tb1 O2 C15 54.2(3)
O4 Tb1 O2 C15 134.9(3)
O11 Tb1 O2 C15 7.5(4)
O7 Tb1 O2 C15 -143.0(3)
O8 Tb1 O2 C15 -159.7(3)
O10 Tb1 O2 C15 -89.5(5)
N1 Tb1 O2 C15 -13.7(3)
N5 Tb1 O2 C15 125.5(3)
N6 Tb1 O2 C15 -150.5(3)
N4 C28 O3 Tb1 -174.7(3)
C27 C28 O3 Tb1 7.8(6)
O2 Tb1 O3 C28 72.4(3)
O5 Tb1 O3 C28 -119.5(3)
O1 Tb1 O3 C28 1.1(4)
O4 Tb1 O3 C28 138.0(3)
O11 Tb1 O3 C28 -61.2(3)
O7 Tb1 O3 C28 137.2(4)
O8 Tb1 O3 C28 -173.3(3)
O10 Tb1 O3 C28 -110.9(3)
N1 Tb1 O3 C28 9.5(3)
N5 Tb1 O3 C28 -165.8(4)
N6 Tb1 O3 C28 162.7(4)
O6 N5 O4 Tb1 -177.5(4)
O5 N5 O4 Tb1 2.3(4)
O2 Tb1 O4 N5 -158.8(3)
O3 Tb1 O4 N5 131.1(3)
O5 Tb1 O4 N5 -1.3(2)
O1 Tb1 O4 N5 -82.4(2)
O11 Tb1 O4 N5 -24.9(3)
O7 Tb1 O4 N5 131.9(3)
O8 Tb1 O4 N5 80.3(2)
O10 Tb1 O4 N5 30.7(3)
N1 Tb1 O4 N5 -119.2(2)
N6 Tb1 O4 N5 106.4(2)
O6 N5 O5 Tb1 177.5(4)
O4 N5 O5 Tb1 -2.3(4)
O2 Tb1 O5 N5 27.8(3)
O3 Tb1 O5 N5 -137.9(2)
O1 Tb1 O5 N5 86.6(2)
O4 Tb1 O5 N5 1.3(2)
O11 Tb1 O5 N5 162.2(2)
O7 Tb1 O5 N5 -49.3(3)
O8 Tb1 O5 N5 -81.4(2)
O10 Tb1 O5 N5 -146.9(3)
N1 Tb1 O5 N5 116.1(2)
N6 Tb1 O5 N5 -66.2(2)
O9 N6 O7 Tb1 -177.1(3)
O8 N6 O7 Tb1 2.9(4)
O2 Tb1 O7 N6 -161.7(3)
O3 Tb1 O7 N6 97.3(3)
O5 Tb1 O7 N6 -43.4(3)
O1 Tb1 O7 N6 -136.9(2)
O4 Tb1 O7 N6 -82.2(3)
O11 Tb1 O7 N6 61.0(3)
O8 Tb1 O7 N6 -1.7(2)
O10 Tb1 O7 N6 28.7(3)
N1 Tb1 O7 N6 148.0(2)
N5 Tb1 O7 N6 -62.8(3)
O9 N6 O8 Tb1 177.2(3)
O7 N6 O8 Tb1 -2.9(4)
O2 Tb1 O8 N6 21.9(2)
O3 Tb1 O8 N6 -67.9(2)
O5 Tb1 O8 N6 142.2(2)
O1 Tb1 O8 N6 120.3(2)
O4 Tb1 O8 N6 87.9(2)
O11 Tb1 O8 N6 -148.1(2)
O7 Tb1 O8 N6 1.7(2)
O10 Tb1 O8 N6 -144.7(2)
N1 Tb1 O8 N6 -63.1(3)
N5 Tb1 O8 N6 115.3(2)
O12 N7 O10 Tb1 173.0(4)
O11 N7 O10 Tb1 -6.0(3)
O2 Tb1 O10 N7 111.7(4)
O3 Tb1 O10 N7 96.7(2)
O5 Tb1 O10 N7 -88.9(2)
O1 Tb1 O10 N7 -29.0(3)
O4 Tb1 O10 N7 -115.8(2)
O11 Tb1 O10 N7 3.6(2)
O7 Tb1 O10 N7 161.7(2)
O8 Tb1 O10 N7 -172.2(3)
N1 Tb1 O10 N7 40.7(2)
N5 Tb1 O10 N7 -102.6(2)
N6 Tb1 O10 N7 173.5(2)
O12 N7 O11 Tb1 -172.5(4)
O10 N7 O11 Tb1 6.5(4)
O2 Tb1 O11 N7 -167.2(2)
O3 Tb1 O11 N7 -80.8(2)
O5 Tb1 O11 N7 67.8(2)
O1 Tb1 O11 N7 145.9(2)
O4 Tb1 O11 N7 86.6(3)
O7 Tb1 O11 N7 -46.6(3)
O8 Tb1 O11 N7 0.3(3)
O10 Tb1 O11 N7 -3.7(2)
N1 Tb1 O11 N7 -146.4(3)
N5 Tb1 O11 N7 75.6(2)
N6 Tb1 O11 N7 -17.2(3)

loop_
_platon_squeeze_void_nr
_platon_squeeze_void_average_x
_platon_squeeze_void_average_y
_platon_squeeze_void_average_z
_platon_squeeze_void_volume
_platon_squeeze_void_count_electrons
_platon_squeeze_void_content
1 0.000 0.000 0.000 516 84 ' '
2 1.000 0.500 0.500 516 84 ' '
